data_7228760
loop_
_publ_author_name
'Zhu, Mei'
'Li, Yang'
'Jia, Lingjie'
'Zhang, Li'
'Zhang, Wei'

_publ_section_title
;
 Syntheses, crystal structures, and magnetic properties of cyclic dimer
 Ln2L2 complexes constructed from (3-pyridinylmethoxy)phenyl-substituted
 nitronyl nitroxide ligands
;
_journal_issue 59
_journal_name_full 'RSC Adv.'
_journal_page_first 36895
_journal_paper_doi 10.1039/C7RA06310E
_journal_volume 7
_journal_year 2017
_chemical_formula_moiety 'C68 H50 Dy2 F36 N6 O18'
_chemical_formula_sum 'C68 H50 Dy2 F36 N6 O18'
_chemical_formula_weight 2248.12
_space_group_crystal_system monoclinic
_space_group_IT_number 14
_space_group_name_Hall '-P 2ybc'
_space_group_name_H-M_alt 'P 1 21/c 1'
_symmetry_space_group_name_Hall '-P 2ybc'
_symmetry_space_group_name_H-M 'P 1 21/c 1'
_atom_sites_solution_primary direct
_audit_creation_date 2017-07-04
_audit_creation_method
;
  Olex2 1.2
  (compiled Nov  5 2012 18:25:38, GUI svn.r4372)
;
_audit_update_record
;
2017-07-06 deposited with the CCDC.
2017-07-11 downloaded from the CCDC.
;
_cell_angle_alpha 90
_cell_angle_beta 124.21(2)
_cell_angle_gamma 90
_cell_formula_units_Z 2
_cell_length_a 13.394(3)
_cell_length_b 17.257(3)
_cell_length_c 22.104(7)
_cell_measurement_reflns_used 11858
_cell_measurement_temperature 113.1500
_cell_measurement_theta_max 27.8585
_cell_measurement_theta_min 1.6228
_cell_volume 4225(2)
_computing_cell_refinement 'CrystalClear (Rigaku Inc., 2008)'
_computing_data_collection 'CrystalClear (Rigaku Inc., 2008)'
_computing_data_reduction 'CrystalClear (Rigaku Inc., 2008)'
_computing_molecular_graphics
;
O. V. Dolomanov, L. J. Bourhis, R. J. Gildea, J. A. K. Howard and H. Puschmann,
OLEX2: a complete structure solution, refinement and analysis program.
J. Appl. Cryst. (2009). 42, 339-341.
;
_computing_publication_material
;
O. V. Dolomanov, L. J. Bourhis, R. J. Gildea, J. A. K. Howard and H. Puschmann,
OLEX2: a complete structure solution, refinement and analysis program.
J. Appl. Cryst. (2009). 42, 339-341.
;
_computing_structure_refinement
;
olex2.refine (L.J. Bourhis, O.V. Dolomanov, R.J. Gildea, J.A.K. Howard,
H. Puschmann, in preparation, 2011)
;
_computing_structure_solution
;
????
;
_diffrn_ambient_temperature 113.1500
_diffrn_detector_area_resol_mean 28.5714
_diffrn_measured_fraction_theta_full 99.2000
_diffrn_measured_fraction_theta_max 27.8585
_diffrn_measurement_details
;
scan:
    Number of images: 90
               Slice: -110.0000 - 70.0000
         Image width: 2.0000
            Exp time: 2.0000
       Rotation axis: Omega
               Omega: 0.0000
                 Chi: 45.0000
                 Phi: 0.0000
                 XTD: 45.0275
              2theta: -19.8810
scan:
    Number of images: 70
               Slice: -110.0000 - 30.0000
         Image width: 2.0000
            Exp time: 2.0000
       Rotation axis: Omega
               Omega: 0.0000
                 Chi: 45.0000
                 Phi: 90.0000
                 XTD: 45.0275
              2theta: -19.8810
scan:
    Number of images: 60
               Slice: -110.0000 - 10.0000
         Image width: 2.0000
            Exp time: 2.0000
       Rotation axis: Omega
               Omega: 0.0000
                 Chi: 45.0000
                 Phi: 180.0000
                 XTD: 45.0275
              2theta: -19.8810
;
_diffrn_measurement_device
;
Saturn70 (4x4 bin mode)
;
_diffrn_measurement_device_details
;
AFC10: Fixed Chi 2 circle
;
_diffrn_measurement_device_type 'Bruker P4'
_diffrn_measurement_method dtprofit.ref
_diffrn_orient_matrix_type d*Trek
_diffrn_orient_matrix_UB_11 -0.0671
_diffrn_orient_matrix_UB_12 -0.0323
_diffrn_orient_matrix_UB_13 -0.0067
_diffrn_orient_matrix_UB_21 -0.0084
_diffrn_orient_matrix_UB_22 0.0058
_diffrn_orient_matrix_UB_23 0.0570
_diffrn_orient_matrix_UB_31 -0.0253
_diffrn_orient_matrix_UB_32 0.0477
_diffrn_orient_matrix_UB_33 -0.0086
_diffrn_radiation_detector CCD
_diffrn_radiation_monochromator Confocal
_diffrn_radiation_type 'Mo K\a'
_diffrn_radiation_wavelength 0.710747
_diffrn_reflns_av_R_equivalents 0.0528
_diffrn_reflns_av_unetI/netI 0.0493
_diffrn_reflns_limit_h_max 17
_diffrn_reflns_limit_h_min -17
_diffrn_reflns_limit_k_max 21
_diffrn_reflns_limit_k_min -22
_diffrn_reflns_limit_l_max 29
_diffrn_reflns_limit_l_min -28
_diffrn_reflns_number 42161
_diffrn_reflns_theta_full 25.0082
_diffrn_reflns_theta_max 25.01
_diffrn_reflns_theta_min 1.62
_diffrn_source 'Rotating Anode'
_diffrn_source_current 16.0000
_diffrn_source_power 0.8000
_diffrn_source_voltage 50.0000
_exptl_absorpt_coefficient_mu 1.901
_exptl_absorpt_correction_T_max 1.0000
_exptl_absorpt_correction_T_min 0.7039
_exptl_absorpt_correction_type multi-scan
_exptl_absorpt_process_details sadabs
_exptl_crystal_colour blue
_exptl_crystal_colour_primary blue
_exptl_crystal_density_diffrn 1.7669
_exptl_crystal_description block
_exptl_crystal_F_000 2201.0802
_exptl_crystal_size_max 0.25
_exptl_crystal_size_mid 0.2
_exptl_crystal_size_min 0.14
_refine_diff_density_max 1.7734
_refine_diff_density_min -1.2533
_refine_diff_density_rms 0.1758
_refine_ls_d_res_high 0.8406
_refine_ls_d_res_low 12.5485
_refine_ls_goodness_of_fit_ref 1.0382
_refine_ls_hydrogen_treatment mixed
_refine_ls_matrix_type full
_refine_ls_number_constraints 41
_refine_ls_number_parameters 589
_refine_ls_number_reflns 7439
_refine_ls_number_restraints 0
_refine_ls_restrained_S_all 1.0382
_refine_ls_R_factor_all 0.0666
_refine_ls_R_factor_gt 0.0577
_refine_ls_shift/su_max 0.0039
_refine_ls_shift/su_mean 0.0003
_refine_ls_structure_factor_coef Fsqd
_refine_ls_weighting_details 'w=1/[\s^2^(Fo^2^)+(0.1P)^2^+20.0000P] where P=(Fo^2^+2Fc^2^)/3'
_refine_ls_weighting_scheme calc
_refine_ls_wR_factor_ref 0.1648
_reflns_Friedel_coverage 0.0
_reflns_limit_h_max 13
_reflns_limit_h_min -15
_reflns_limit_k_max 20
_reflns_limit_k_min 0
_reflns_limit_l_max 26
_reflns_limit_l_min 0
_reflns_number_gt 6455
_reflns_number_total 7439
_reflns_threshold_expression I>=2u(I)
_cod_data_source_file c7ra06310e2.cif
_cod_data_source_block Dy
_cod_depositor_comments
;
The following automatic conversions were performed:

'_exptl_absorpt_correction_type' value 'Multi-scan' changed to
'multi-scan' according to
/home/data/users/saulius/crontab/automatic-downloads/rss-feeds/RSC/lib/dictionaries/cif_core.dic
dictionary named 'cif_core.dic' version 2.4.2 from 2011-04-26.

Automatic conversion script
Id: cif_fix_values 4973 2017-02-22 13:04:09Z antanas 
;
_cod_original_formula_sum 'C68 H50 Dy2 F36 N6 O18 '
_cod_database_code 7228760
_diffrn_number_total 10422
_olex2_refinement_description
;
1. Fixed Uiso
 At 1.2 times of:
  H13 of C13, H8 of C8, H3 of C3, H34 of C34, H33 of C33, H31 of C31, H30 of
  C30, {H28a,H28b} of C28, H23 of C23, H24 of C24, H25 of C25, H27 of C27
 At 1.5 times of:
  {H16a,H16b,H16c} of C16, {H18a,H18b,H18c} of C18, {H20a,H20b,H20c} of C20,
  {H21a,H21b,H21c} of C21
2.a Secondary CH2 refined with riding coordinates:
 C28(H28a,H28b)
2.b Aromatic/amide H refined with riding coordinates:
 C3(H3), C8(H8), C13(H13), C23(H23), C24(H24), C25(H25), C27(H27), C30(H30),
 C31(H31), C33(H33), C34(H34)
2.c Idealised Me refined as rotating group:
 C16(H16a,H16b,H16c), C18(H18a,H18b,H18c), C20(H20a,H20b,H20c), C21(H21a,H21b,
 H21c)
;

loop_
_space_group_symop_id
_space_group_symop_operation_xyz
1 x,y,z
2 -x,y+1/2,-z+1/2
3 -x,-y,-z
4 x,-y-1/2,z-1/2

loop_
_atom_site_label
_atom_site_type_symbol
_atom_site_fract_x
_atom_site_fract_y
_atom_site_fract_z
_atom_site_U_iso_or_equiv
_atom_site_adp_type
_atom_site_occupancy
_atom_site_refinement_flags_posn
Dy1 Dy 0.25598(3) 0.207764(16) 0.466783(15) 0.02655(14) Uani 1.000000 .
F1 F 0.4336(6) 0.3119(3) 0.3286(4) 0.084(2) Uani 1.000000 .
F2 F 0.3637(5) 0.4249(3) 0.3187(3) 0.0669(14) Uani 1.000000 .
F3 F 0.4951(5) 0.3829(4) 0.4232(3) 0.0706(16) Uani 1.000000 .
F4 F -0.0441(5) 0.3255(5) 0.1793(3) 0.101(2) Uani 1.000000 .
F5 F -0.1007(5) 0.3566(6) 0.2458(3) 0.121(3) Uani 1.000000 .
F6 F -0.0960(8) 0.2425(5) 0.2227(5) 0.181(6) Uani 1.000000 .
F7 F 0.1481(6) 0.1150(4) 0.2282(3) 0.093(2) Uani 1.000000 .
F8 F 0.2418(7) 0.0122(4) 0.2714(4) 0.108(2) Uani 1.000000 .
F9 F 0.3209(8) 0.1035(8) 0.2547(5) 0.169(5) Uani 1.000000 .
F10 F 0.6838(7) 0.1359(8) 0.4926(5) 0.158(4) Uani 1.000000 .
F11 F 0.6588(8) 0.0665(8) 0.5594(8) 0.190(6) Uani 1.000000 .
F12 F 0.6808(7) 0.1834(9) 0.5721(6) 0.184(6) Uani 1.000000 .
F13 F -0.0334(7) -0.0009(4) 0.3152(3) 0.092(2) Uani 1.000000 .
F14 F -0.1232(4) 0.0518(3) 0.3570(3) 0.0676(15) Uani 1.000000 .
F15 F -0.0383(6) -0.0601(3) 0.3961(3) 0.0737(16) Uani 1.000000 .
F16 F 0.3283(6) -0.0632(3) 0.6306(3) 0.0763(17) Uani 1.000000 .
F17 F 0.3351(6) 0.0442(4) 0.6832(3) 0.0848(19) Uani 1.000000 .
F18 F 0.4617(5) 0.0214(4) 0.6557(4) 0.101(2) Uani 1.000000 .
O1 O 0.3387(4) 0.2952(2) 0.4267(2) 0.0279(10) Uani 1.000000 .
O2 O 0.0940(4) 0.2670(3) 0.3597(2) 0.0332(10) Uani 1.000000 .
O3 O 0.2422(4) 0.1415(3) 0.3702(3) 0.0394(12) Uani 1.000000 .
O4 O 0.4454(4) 0.1545(3) 0.5081(3) 0.0376(11) Uani 1.000000 .
O5 O 0.3007(5) 0.1219(3) 0.5604(3) 0.0376(11) Uani 1.000000 .
O6 O 0.0988(4) 0.1176(3) 0.4199(2) 0.0380(11) Uani 1.000000 .
O7 O -0.1190(5) 0.4796(3) 0.4081(3) 0.0467(13) Uani 1.000000 .
O8 O 0.1597(4) 0.2798(2) 0.5066(3) 0.0308(10) Uani 1.000000 .
O9 O 0.6514(4) 0.4379(2) 0.5932(2) 0.0278(9) Uani 1.000000 .
N1 N -0.0738(5) 0.4131(3) 0.4313(3) 0.0348(13) Uani 1.000000 .
N2 N 0.0603(5) 0.3204(3) 0.4797(3) 0.0286(12) Uani 1.000000 .
N3 N 0.4166(5) 0.2761(3) 0.5855(3) 0.0293(12) Uani 1.000000 .
C1 C 0.3999(7) 0.3597(5) 0.3588(4) 0.0417(17) Uani 1.000000 .
C2 C 0.3015(6) 0.3251(4) 0.3655(3) 0.0302(14) Uani 1.000000 .
C3 C 0.1837(6) 0.3276(4) 0.3044(4) 0.0366(16) Uani 1.000000 .
H3 H 0.1675(6) 0.3493(4) 0.2612(4) 0.0439(19) Uiso 1.000000 R
C4 C 0.0895(6) 0.2982(3) 0.3068(3) 0.0291(14) Uani 1.000000 .
C5 C -0.0390(7) 0.3060(4) 0.2376(4) 0.0419(18) Uani 1.000000 .
C6 C 0.2534(9) 0.0918(7) 0.2755(5) 0.068(3) Uani 1.000000 .
C7 C 0.3108(8) 0.1228(5) 0.3543(5) 0.056(2) Uani 1.000000 .
C8 C 0.4395(8) 0.1225(6) 0.4020(5) 0.063(2) Uani 1.000000 .
H8 H 0.4863(8) 0.1125(6) 0.3839(5) 0.076(3) Uiso 1.000000 R
C9 C 0.4932(8) 0.1375(6) 0.4756(5) 0.060(2) Uani 1.000000 .
C10 C 0.6335(11) 0.1332(9) 0.5278(7) 0.084(4) Uani 1.000000 .
C11 C 0.3506(9) 0.0091(6) 0.6359(5) 0.063(2) Uani 1.000000 .
C12 C 0.2641(8) 0.0537(5) 0.5591(4) 0.0459(18) Uani 1.000000 .
C13 C 0.1641(8) 0.0144(4) 0.5027(4) 0.0471(19) Uani 1.000000 .
H13 H 0.1500(8) -0.0367(4) 0.5092(4) 0.056(2) Uiso 1.000000 R
C14 C 0.0855(7) 0.0515(4) 0.4369(4) 0.0418(17) Uani 1.000000 .
C15 C -0.0272(7) 0.0098(4) 0.3753(4) 0.0431(18) Uani 1.000000 .
C16 C -0.2127(8) 0.3113(5) 0.3562(5) 0.056(2) Uani 1.000000 .
H16a H -0.1575(8) 0.290(3) 0.3458(14) 0.085(3) Uiso 1.000000 GR
H16b H -0.265(4) 0.271(3) 0.3529(11) 0.085(3) Uiso 1.000000 GR
H16c H -0.260(5) 0.3512(10) 0.3214(6) 0.085(3) Uiso 1.000000 GR
C17 C -0.1423(7) 0.3452(4) 0.4328(4) 0.0371(16) Uani 1.000000 .
C18 C -0.2258(8) 0.3718(5) 0.4549(5) 0.050(2) Uani 1.000000 .
H18a H -0.262(4) 0.3274(5) 0.462(3) 0.075(3) Uiso 1.000000 GR
H18b H -0.1803(12) 0.400(3) 0.4998(17) 0.075(3) Uiso 1.000000 GR
H18c H -0.288(3) 0.404(3) 0.4172(15) 0.075(3) Uiso 1.000000 GR
C19 C -0.0358(7) 0.2936(4) 0.4898(4) 0.0351(16) Uani 1.000000 .
C20 C -0.0561(9) 0.2068(4) 0.4759(6) 0.052(2) Uani 1.000000 .
H20a H -0.067(6) 0.1946(7) 0.4303(18) 0.078(3) Uiso 1.000000 GR
H20b H 0.012(3) 0.1793(4) 0.5149(19) 0.078(3) Uiso 1.000000 GR
H20c H -0.127(3) 0.1919(8) 0.474(4) 0.078(3) Uiso 1.000000 GR
C21 C 0.0104(8) 0.3136(5) 0.5693(5) 0.0484(19) Uani 1.000000 .
H21a H 0.085(3) 0.287(3) 0.6020(5) 0.073(3) Uiso 1.000000 GR
H21b H 0.024(5) 0.3684(7) 0.5767(10) 0.073(3) Uiso 1.000000 GR
H21c H -0.049(2) 0.298(3) 0.5786(11) 0.073(3) Uiso 1.000000 GR
C22 C 0.0394(6) 0.3907(4) 0.4516(3) 0.0301(14) Uani 1.000000 .
C23 C 0.4109(7) 0.2759(4) 0.6448(4) 0.0349(15) Uani 1.000000 .
H23 H 0.3474(7) 0.2502(4) 0.6419(4) 0.0419(18) Uiso 1.000000 R
C24 C 0.4957(7) 0.3123(5) 0.7090(4) 0.0400(17) Uani 1.000000 .
H24 H 0.4890(7) 0.3115(5) 0.7487(4) 0.048(2) Uiso 1.000000 R
C25 C 0.5913(7) 0.3502(4) 0.7140(4) 0.0366(16) Uani 1.000000 .
H25 H 0.6499(7) 0.3745(4) 0.7574(4) 0.0440(19) Uiso 1.000000 R
C26 C 0.5992(6) 0.3516(3) 0.6543(3) 0.0283(14) Uani 1.000000 .
C27 C 0.5092(6) 0.3130(4) 0.5916(3) 0.0279(13) Uani 1.000000 .
H27 H 0.5141(6) 0.3129(4) 0.5512(3) 0.0335(16) Uiso 1.000000 R
C28 C 0.7010(6) 0.3903(4) 0.6570(3) 0.0343(15) Uani 1.000000 .
H28a H 0.7546(6) 0.3517(4) 0.6580(3) 0.0412(18) Uiso 1.000000 R
H28b H 0.7469(6) 0.4218(4) 0.7008(3) 0.0412(18) Uiso 1.000000 R
C29 C 0.7322(6) 0.4771(3) 0.5852(3) 0.0275(13) Uani 1.000000 .
C30 C 0.8565(6) 0.4734(3) 0.6341(4) 0.0298(14) Uani 1.000000 .
H30 H 0.8904(6) 0.4423(3) 0.6756(4) 0.0358(17) Uiso 1.000000 R
C31 C 0.9299(6) 0.5160(4) 0.6212(4) 0.0303(14) Uani 1.000000 .
H31 H 1.0133(6) 0.5135(4) 0.6544(4) 0.0364(17) Uiso 1.000000 R
C32 C 0.8813(6) 0.5629(4) 0.5592(4) 0.0296(14) Uani 1.000000 .
C33 C 0.7555(6) 0.5651(4) 0.5095(3) 0.0288(14) Uani 1.000000 .
H33 H 0.7215(6) 0.5953(4) 0.4675(3) 0.0346(16) Uiso 1.000000 R
C34 C 0.6816(6) 0.5227(3) 0.5222(3) 0.0276(13) Uani 1.000000 .
H34 H 0.5983(6) 0.5245(3) 0.4889(3) 0.0331(16) Uiso 1.000000 R

loop_
_atom_site_aniso_label
_atom_site_aniso_U_11
_atom_site_aniso_U_22
_atom_site_aniso_U_33
_atom_site_aniso_U_12
_atom_site_aniso_U_13
_atom_site_aniso_U_23
Dy1 0.0265(2) 0.0227(2) 0.0255(2) -0.00455(11) 0.01159(15) 0.00039(10)
F1 0.100(5) 0.069(3) 0.144(6) -0.027(3) 0.107(5) -0.036(4)
F2 0.075(4) 0.056(3) 0.085(4) -0.010(3) 0.054(3) 0.018(3)
F3 0.047(3) 0.107(4) 0.052(3) -0.037(3) 0.024(2) -0.002(3)
F4 0.047(3) 0.198(8) 0.031(3) 0.011(4) 0.006(2) 0.024(4)
F5 0.045(3) 0.216(9) 0.061(4) 0.054(5) 0.005(3) -0.025(5)
F6 0.108(6) 0.091(5) 0.127(6) -0.070(5) -0.065(5) 0.035(5)
F7 0.062(4) 0.117(5) 0.047(3) 0.005(4) -0.002(3) -0.002(3)
F8 0.113(6) 0.093(5) 0.083(5) -0.009(4) 0.035(4) -0.025(4)
F9 0.099(6) 0.324(16) 0.106(6) -0.087(8) 0.071(5) -0.069(8)
F10 0.049(4) 0.288(14) 0.118(7) 0.010(6) 0.036(5) -0.018(8)
F11 0.086(6) 0.223(12) 0.254(13) 0.074(7) 0.091(8) 0.160(12)
F12 0.042(4) 0.298(15) 0.135(8) -0.033(6) 0.003(5) -0.103(10)
F13 0.127(6) 0.088(4) 0.050(3) 0.002(4) 0.044(4) -0.001(3)
F14 0.040(3) 0.054(3) 0.083(4) -0.006(2) 0.018(3) -0.011(3)
F15 0.092(4) 0.047(3) 0.071(3) -0.008(3) 0.039(3) 0.011(3)
F16 0.095(4) 0.053(3) 0.068(3) 0.013(3) 0.038(3) 0.030(3)
F17 0.090(4) 0.119(5) 0.032(3) -0.022(4) 0.026(3) 0.002(3)
F18 0.050(3) 0.109(5) 0.092(5) 0.004(3) 0.009(3) 0.042(4)
O1 0.027(2) 0.029(2) 0.023(2) -0.0057(17) 0.011(2) -0.0032(16)
O2 0.025(2) 0.031(2) 0.032(2) -0.0024(19) 0.009(2) 0.002(2)
O3 0.034(3) 0.042(3) 0.037(3) 0.004(2) 0.017(2) -0.011(2)
O4 0.029(3) 0.044(3) 0.035(3) 0.002(2) 0.016(2) -0.004(2)
O5 0.044(3) 0.028(2) 0.040(3) -0.000(2) 0.023(2) 0.007(2)
O6 0.043(3) 0.026(2) 0.034(2) -0.013(2) 0.016(2) 0.0019(19)
O7 0.037(3) 0.036(3) 0.066(4) 0.006(2) 0.028(3) 0.006(2)
O8 0.033(3) 0.024(2) 0.033(2) -0.0002(19) 0.017(2) 0.0026(18)
O9 0.024(2) 0.025(2) 0.028(2) -0.0010(17) 0.0111(19) 0.0061(17)
N1 0.029(3) 0.029(3) 0.046(3) -0.004(2) 0.021(3) -0.005(2)
N2 0.025(3) 0.025(3) 0.039(3) -0.003(2) 0.020(3) -0.003(2)
N3 0.030(3) 0.027(3) 0.028(3) -0.003(2) 0.015(2) -0.000(2)
C1 0.041(4) 0.054(5) 0.038(4) -0.008(4) 0.027(4) 0.000(3)
C2 0.034(4) 0.026(3) 0.028(3) -0.007(3) 0.016(3) -0.005(3)
C3 0.034(4) 0.045(4) 0.024(3) -0.003(3) 0.012(3) 0.005(3)
C4 0.032(4) 0.024(3) 0.022(3) 0.001(3) 0.010(3) 0.001(2)
C5 0.033(4) 0.042(4) 0.033(4) -0.007(3) 0.008(3) 0.005(3)
C6 0.059(6) 0.093(8) 0.051(5) 0.013(5) 0.031(5) -0.026(5)
C7 0.051(5) 0.043(5) 0.055(5) -0.004(4) 0.018(4) -0.005(4)
C8 0.049(5) 0.076(6) 0.054(5) 0.005(5) 0.022(4) -0.009(5)
C9 0.041(5) 0.061(6) 0.056(5) -0.001(4) 0.013(4) -0.006(4)
C10 0.062(7) 0.119(10) 0.078(7) 0.013(7) 0.043(6) -0.020(7)
C11 0.049(5) 0.067(6) 0.063(6) -0.014(4) 0.026(5) -0.015(5)
C12 0.054(5) 0.044(5) 0.043(4) 0.001(4) 0.029(4) 0.001(3)
C13 0.052(5) 0.033(4) 0.051(5) -0.007(3) 0.026(4) -0.001(3)
C14 0.043(4) 0.034(4) 0.047(4) 0.005(3) 0.024(4) 0.003(3)
C15 0.048(5) 0.025(4) 0.049(4) -0.011(3) 0.023(4) -0.009(3)
C16 0.040(5) 0.057(5) 0.065(6) -0.017(4) 0.025(4) -0.022(4)
C17 0.036(4) 0.031(3) 0.050(4) -0.008(3) 0.028(3) -0.005(3)
C18 0.048(5) 0.046(5) 0.072(6) -0.010(4) 0.044(5) -0.014(4)
C19 0.040(4) 0.029(4) 0.046(4) -0.011(3) 0.031(4) -0.009(3)
C20 0.058(5) 0.028(4) 0.094(7) -0.015(3) 0.057(5) -0.011(4)
C21 0.055(5) 0.050(4) 0.052(5) -0.008(4) 0.037(4) -0.003(4)
C22 0.031(3) 0.023(3) 0.030(3) -0.001(3) 0.014(3) -0.000(2)
C23 0.036(4) 0.037(4) 0.033(4) -0.002(3) 0.020(3) 0.005(3)
C24 0.043(4) 0.052(4) 0.027(3) -0.002(3) 0.021(3) -0.002(3)
C25 0.036(4) 0.035(4) 0.031(3) -0.004(3) 0.014(3) -0.005(3)
C26 0.033(3) 0.018(3) 0.027(3) -0.001(2) 0.013(3) 0.004(2)
C27 0.032(3) 0.026(3) 0.028(3) -0.002(3) 0.018(3) 0.003(3)
C28 0.031(3) 0.034(4) 0.024(3) -0.004(3) 0.007(3) 0.005(3)
C29 0.029(3) 0.022(3) 0.032(3) -0.004(2) 0.017(3) -0.001(2)
C30 0.028(3) 0.022(3) 0.032(3) -0.001(3) 0.012(3) 0.002(2)
C31 0.021(3) 0.025(3) 0.035(3) 0.000(2) 0.010(3) -0.001(3)
C32 0.029(3) 0.021(3) 0.040(4) 0.004(3) 0.020(3) 0.002(3)
C33 0.030(3) 0.023(3) 0.026(3) -0.000(3) 0.011(3) -0.002(2)
C34 0.023(3) 0.020(3) 0.033(3) 0.001(2) 0.012(3) 0.001(2)

loop_
_atom_type_symbol
_atom_type_scat_dispersion_real
_atom_type_scat_dispersion_imag
_atom_type_scat_source
_atom_type_scat_dispersion_source
C 0.00330 0.00160 'Custom 4-Gaussian' custom
F 0.01710 0.01030 'Custom 4-Gaussian' custom
H 0.00000 0.00000 'Custom 4-Gaussian' custom
O 0.01060 0.00600 'Custom 4-Gaussian' custom
N 0.00610 0.00330 'Custom 4-Gaussian' custom
Dy -0.18920 4.40980 'Custom 4-Gaussian' custom

loop_
_geom_angle_atom_site_label_1
_geom_angle_atom_site_label_2
_geom_angle_atom_site_label_3
_geom_angle
_geom_angle_site_symmetry_1
_geom_angle_site_symmetry_3
O2 Dy1 O1 72.72(16) . .
O3 Dy1 O1 77.19(17) . .
O3 Dy1 O2 74.92(17) . .
O4 Dy1 O1 76.09(17) . .
O4 Dy1 O2 137.91(17) . .
O4 Dy1 O3 71.13(17) . .
O5 Dy1 O1 144.24(17) . .
O5 Dy1 O2 142.82(17) . .
O5 Dy1 O3 110.42(18) . .
O5 Dy1 O4 73.98(18) . .
O6 Dy1 O1 140.06(15) . .
O6 Dy1 O2 75.73(16) . .
O6 Dy1 O3 71.40(18) . .
O6 Dy1 O4 114.73(17) . .
O6 Dy1 O5 71.85(16) . .
O8 Dy1 O1 106.65(16) . .
O8 Dy1 O2 75.66(17) . .
O8 Dy1 O3 147.54(17) . .
O8 Dy1 O4 141.34(16) . .
O8 Dy1 O5 85.58(17) . .
O8 Dy1 O6 88.30(17) . .
N3 Dy1 O1 77.64(16) . .
N3 Dy1 O2 126.64(18) . .
N3 Dy1 O3 138.69(18) . .
N3 Dy1 O4 71.34(17) . .
N3 Dy1 O5 74.61(17) . .
N3 Dy1 O6 142.02(17) . .
N3 Dy1 O8 71.74(17) . .
C2 O1 Dy1 133.6(4) . .
C4 O2 Dy1 130.8(4) . .
C7 O3 Dy1 136.1(5) . .
C9 O4 Dy1 131.8(5) . .
C12 O5 Dy1 131.8(5) . .
C14 O6 Dy1 136.2(5) . .
N2 O8 Dy1 139.4(4) . .
C29 O9 C28 116.6(5) . .
C17 N1 O7 123.9(6) . .
C22 N1 O7 125.3(6) . .
C22 N1 C17 110.5(5) . .
C19 N2 O8 120.3(5) . .
C22 N2 O8 126.6(5) . .
C22 N2 C19 112.4(5) . .
C23 N3 Dy1 121.3(4) . .
C27 N3 Dy1 121.5(4) . .
C27 N3 C23 117.3(6) . .
F2 C1 F1 107.2(6) . .
F3 C1 F1 109.9(7) . .
F3 C1 F2 103.2(6) . .
C2 C1 F1 111.8(6) . .
C2 C1 F2 112.4(6) . .
C2 C1 F3 112.0(6) . .
C1 C2 O1 114.9(6) . .
C3 C2 O1 127.4(6) . .
C3 C2 C1 117.7(6) . .
H3 C3 C2 119.6(4) . .
C4 C3 C2 120.7(6) . .
C4 C3 H3 119.6(4) . .
C3 C4 O2 128.6(6) . .
C5 C4 O2 113.8(6) . .
C5 C4 C3 117.5(6) . .
F5 C5 F4 106.5(8) . .
F6 C5 F4 106.1(8) . .
F6 C5 F5 106.4(10) . .
C4 C5 F4 114.6(7) . .
C4 C5 F5 111.7(6) . .
C4 C5 F6 111.0(6) . .
F8 C6 F7 103.3(9) . .
F9 C6 F7 110.4(11) . .
F9 C6 F8 102.5(10) . .
C7 C6 F7 116.1(8) . .
C7 C6 F8 112.6(9) . .
C7 C6 F9 110.9(9) . .
C6 C7 O3 116.4(8) . .
C8 C7 O3 126.2(9) . .
C8 C7 C6 117.3(9) . .
H8 C8 C7 120.6(6) . .
C9 C8 C7 118.7(9) . .
C9 C8 H8 120.6(6) . .
C8 C9 O4 129.1(8) . .
C10 C9 O4 112.5(8) . .
C10 C9 C8 118.4(9) . .
F11 C10 F10 107.0(12) . .
F12 C10 F10 104.8(14) . .
F12 C10 F11 110.4(14) . .
C9 C10 F10 111.9(10) . .
C9 C10 F11 106.4(11) . .
C9 C10 F12 116.0(10) . .
F17 C11 F16 112.8(9) . .
F18 C11 F16 110.6(9) . .
F18 C11 F17 108.4(8) . .
C12 C11 F16 112.3(7) . .
C12 C11 F17 106.0(8) . .
C12 C11 F18 106.5(8) . .
C11 C12 O5 112.3(7) . .
C13 C12 O5 129.6(8) . .
C13 C12 C11 118.1(7) . .
H13 C13 C12 120.1(5) . .
C14 C13 C12 119.9(7) . .
C14 C13 H13 120.1(4) . .
C13 C14 O6 126.0(7) . .
C15 C14 O6 113.6(6) . .
C15 C14 C13 120.3(7) . .
F14 C15 F13 105.9(7) . .
F15 C15 F13 105.7(6) . .
F15 C15 F14 108.8(7) . .
C14 C15 F13 116.3(7) . .
C14 C15 F14 108.4(6) . .
C14 C15 F15 111.4(7) . .
H16b C16 H16a 109.5 . .
H16c C16 H16a 109.5 . .
H16c C16 H16b 109.5 . .
C17 C16 H16a 109.5 . .
C17 C16 H16b 109.5 . .
C17 C16 H16c 109.5 . .
C16 C17 N1 106.3(6) . .
C18 C17 N1 110.0(6) . .
C18 C17 C16 111.5(7) . .
C19 C17 N1 99.9(5) . .
C19 C17 C16 113.4(6) . .
C19 C17 C18 114.7(6) . .
H18a C18 C17 109.5 . .
H18b C18 C17 109.5 . .
H18b C18 H18a 109.5 . .
H18c C18 C17 109.5 . .
H18c C18 H18a 109.5 . .
H18c C18 H18b 109.5 . .
C17 C19 N2 100.2(5) . .
C20 C19 N2 110.1(6) . .
C20 C19 C17 115.0(7) . .
C21 C19 N2 105.9(6) . .
C21 C19 C17 113.3(6) . .
C21 C19 C20 111.3(7) . .
H20a C20 C19 109.5 . .
H20b C20 C19 109.5 . .
H20b C20 H20a 109.5 . .
H20c C20 C19 109.5 . .
H20c C20 H20a 109.5 . .
H20c C20 H20b 109.5 . .
H21a C21 C19 109.5 . .
H21b C21 C19 109.5 . .
H21b C21 H21a 109.5 . .
H21c C21 C19 109.5 . .
H21c C21 H21a 109.5 . .
H21c C21 H21b 109.5 . .
N2 C22 N1 108.4(6) . .
C32 C22 N1 124.5(6) 3_666 .
C32 C22 N2 127.0(6) 3_666 .
H23 C23 N3 118.8(4) . .
C24 C23 N3 122.4(7) . .
C24 C23 H23 118.8(4) . .
H24 C24 C23 120.4(4) . .
C25 C24 C23 119.2(6) . .
C25 C24 H24 120.4(4) . .
H25 C25 C24 120.2(4) . .
C26 C25 C24 119.7(6) . .
C26 C25 H25 120.2(4) . .
C27 C26 C25 117.0(6) . .
C28 C26 C25 122.0(6) . .
C28 C26 C27 121.0(6) . .
C26 C27 N3 124.4(6) . .
H27 C27 N3 117.8(4) . .
H27 C27 C26 117.8(4) . .
C26 C28 O9 108.1(5) . .
H28a C28 O9 110.1(4) . .
H28a C28 C26 110.1(4) . .
H28b C28 O9 110.1(3) . .
H28b C28 C26 110.1(4) . .
H28b C28 H28a 108.4 . .
C30 C29 O9 124.5(6) . .
C34 C29 O9 115.5(5) . .
C34 C29 C30 120.0(6) . .
H30 C30 C29 120.1(4) . .
C31 C30 C29 119.8(6) . .
C31 C30 H30 120.1(4) . .
H31 C31 C30 119.4(4) . .
C32 C31 C30 121.2(6) . .
C32 C31 H31 119.4(4) . .
C31 C32 C22 120.0(6) . 3_666
C33 C32 C22 121.6(6) . 3_666
C33 C32 C31 118.4(6) . .
H33 C33 C32 119.7(4) . .
C34 C33 C32 120.6(6) . .
C34 C33 H33 119.7(4) . .
C33 C34 C29 120.0(6) . .
H34 C34 C29 120.0(4) . .
H34 C34 C33 120.0(4) . .

loop_
_geom_bond_atom_site_label_1
_geom_bond_atom_site_label_2
_geom_bond_distance
_geom_bond_site_symmetry_2
Dy1 O1 2.323(4) .
Dy1 O2 2.362(4) .
Dy1 O3 2.336(5) .
Dy1 O4 2.347(5) .
Dy1 O5 2.332(5) .
Dy1 O6 2.340(4) .
Dy1 O8 2.294(5) .
Dy1 N3 2.560(5) .
F1 C1 1.293(9) .
F2 C1 1.342(9) .
F3 C1 1.330(9) .
F4 C5 1.296(10) .
F5 C5 1.283(10) .
F6 C5 1.268(10) .
F7 C6 1.259(11) .
F8 C6 1.379(13) .
F9 C6 1.240(12) .
F10 C10 1.286(14) .
F11 C10 1.289(16) .
F12 C10 1.188(15) .
F13 C15 1.295(10) .
F14 C15 1.326(9) .
F15 C15 1.328(9) .
F16 C11 1.274(11) .
F17 C11 1.321(11) .
F18 C11 1.311(11) .
O1 C2 1.259(8) .
O2 C4 1.257(8) .
O3 C7 1.198(11) .
O4 C9 1.237(11) .
O5 C12 1.269(9) .
O6 C14 1.244(9) .
O7 N1 1.265(7) .
O8 N2 1.313(7) .
O9 C28 1.433(7) .
O9 C29 1.368(7) .
N1 C17 1.499(9) .
N1 C22 1.373(9) .
N2 C19 1.499(9) .
N2 C22 1.319(8) .
N3 C23 1.355(9) .
N3 C27 1.332(9) .
C1 C2 1.529(10) .
C2 C3 1.386(9) .
C3 H3 0.9300 .
C3 C4 1.388(10) .
C4 C5 1.536(9) .
C6 C7 1.550(12) .
C7 C8 1.428(12) .
C8 H8 0.9300 .
C8 C9 1.385(13) .
C9 C10 1.559(14) .
C11 C12 1.613(13) .
C12 C13 1.390(11) .
C13 H13 0.9300 .
C13 C14 1.383(11) .
C14 C15 1.530(10) .
C16 H16a 0.9600 .
C16 H16b 0.9600 .
C16 H16c 0.9600 .
C16 C17 1.517(11) .
C17 C18 1.522(10) .
C17 C19 1.548(11) .
C18 H18a 0.9600 .
C18 H18b 0.9600 .
C18 H18c 0.9600 .
C19 C20 1.522(9) .
C19 C21 1.537(11) .
C20 H20a 0.9600 .
C20 H20b 0.9600 .
C20 H20c 0.9600 .
C21 H21a 0.9600 .
C21 H21b 0.9600 .
C21 H21c 0.9600 .
C22 C32 1.452(9) 3_666
C23 H23 0.9300 .
C23 C24 1.373(10) .
C24 H24 0.9300 .
C24 C25 1.386(10) .
C25 H25 0.9300 .
C25 C26 1.382(10) .
C26 C27 1.393(9) .
C26 C28 1.489(9) .
C27 H27 0.9300 .
C28 H28a 0.9700 .
C28 H28b 0.9700 .
C29 C30 1.386(9) .
C29 C34 1.399(9) .
C30 H30 0.9300 .
C30 C31 1.381(9) .
C31 H31 0.9300 .
C31 C32 1.399(9) .
C32 C33 1.402(9) .
C33 H33 0.9300 .
C33 C34 1.380(9) .
C34 H34 0.9300 .
